data_1538805
loop_
_publ_author_name
'Nowotny, H.'
'Schubert, K.'
'Dettinger, U.'

_publ_section_title
;
 Zur Kenntnis des Aufbaus und der Kristallchemie einiger Edel-
 metallsysteme (Pd-Pb, Pd-Sn, Ir-Sn, Rh-Sn, Pt-Pb)
;
_journal_name_full 'Zeitschrift fuer Metallkunde'
_journal_page_first 137
_journal_page_last 145
_journal_volume 37
_journal_year 1946
_chemical_formula_sum 'Pd Sn'
_space_group_IT_number 62
_symmetry_space_group_name_Hall '-P 2n 2ac'
_symmetry_space_group_name_H-M 'P c m n'
_cell_angle_alpha 90
_cell_angle_beta 90
_cell_angle_gamma 90
_cell_formula_units_Z 4
_cell_length_a 6.31
_cell_length_b 3.86
_cell_length_c 6.12
_cell_volume 149.062
_citation_journal_id_ASTM ZEMTAE
_cod_data_source_file Nowotny_ZEMTAE_1946_1416.cif
_cod_data_source_block Pd1Sn1
_cod_original_cell_volume 149.0624
_cod_original_sg_symbol_Hall '-P 2ac 2n (z,y,-x)'
_cod_original_formula_sum 'Pd1 Sn1'
_cod_database_code 1538805

loop_
_symmetry_equiv_pos_as_xyz
x,y,z
x+1/2,-y,-z+1/2
-x+1/2,-y+1/2,z+1/2
-x,y+1/2,-z
-x,-y,-z
-x-1/2,y,z-1/2
x-1/2,y-1/2,-z-1/2
x,-y-1/2,z

loop_
_atom_site_label
_atom_site_type_symbol
_atom_site_fract_x
_atom_site_fract_y
_atom_site_fract_z
_atom_site_occupancy
_atom_site_U_iso_or_equiv
Sn1 Sn 0.59 0.25 0.182 1 0.0
Pd1 Pd 0.182 0.25 0.007 1 0.0
